data_1558342
loop_
_publ_author_name
'Dick, Benjamin L.'
'Patel, Ashay'
'Cohen, Seth M.'

_publ_section_title
;
 Effect of Heterocycle Content on Metal Binding Isostere Coordination
;
_journal_name_full 'Chemical Science'
_journal_paper_doi 10.1039/D0SC02717K
_journal_year 2020
_chemical_formula_moiety 'C39 H35 B N8 O2 S Zn, C6 H6'
_chemical_formula_sum 'C45 H41 B N8 O2 S Zn'
_chemical_formula_weight 834.10
_space_group_crystal_system triclinic
_space_group_IT_number 2
_space_group_name_Hall '-P 1'
_space_group_name_H-M_alt 'P -1'
_atom_sites_solution_hydrogens geom
_atom_sites_solution_primary dual
_audit_creation_date 2020-01-23
_audit_creation_method
;
Olex2 1.2
(compiled 2018.05.29 svn.r3508 for OlexSys, GUI svn.r5506)
;
_audit_update_record
;
2020-04-28 deposited with the CCDC.	2020-06-17 downloaded from the CCDC.
;
_cell_angle_alpha 88.998(2)
_cell_angle_beta 71.4110(10)
_cell_angle_gamma 63.5020(10)
_cell_formula_units_Z 2
_cell_length_a 11.7747(6)
_cell_length_b 12.2627(6)
_cell_length_c 16.6658(8)
_cell_measurement_reflns_used 9922
_cell_measurement_temperature 100(2)
_cell_measurement_theta_max 26.35
_cell_measurement_theta_min 2.44
_cell_volume 2019.03(17)
_computing_cell_refinement 'SAINT v8.38A (Bruker, 2017)'
_computing_data_collection 'APEX3 v2017.3-0 (Bruker, 2017)'
_computing_data_reduction 'SAINT v8.38A (Bruker, 2017)'
_computing_molecular_graphics 'Olex2 (Dolomanov et al., 2009)'
_computing_publication_material 'Olex2 (Dolomanov et al., 2009)'
_computing_structure_refinement 'XL (Sheldrick, 2008)'
_computing_structure_solution 'ShelXT (Sheldrick, 2015)'
_diffrn_ambient_temperature 100.0
_diffrn_detector 'Bruker APEX-II CCD'
_diffrn_detector_area_resol_mean 8.258
_diffrn_detector_type 'CCD Area Detector'
_diffrn_measured_fraction_theta_full 1.000
_diffrn_measured_fraction_theta_max 0.998
_diffrn_measurement_device 'Kappa Four-Circle Diffractometer'
_diffrn_measurement_device_type 'Bruker APEX II Ultra'
_diffrn_measurement_method '\w and \f scans'
_diffrn_radiation_monochromator 'Double Bounce Multilayer Mirrors'
_diffrn_radiation_probe x-ray
_diffrn_radiation_type MoK\a
_diffrn_radiation_wavelength 0.71073
_diffrn_reflns_av_R_equivalents 0.0309
_diffrn_reflns_av_unetI/netI 0.0335
_diffrn_reflns_Laue_measured_fraction_full 1.000
_diffrn_reflns_Laue_measured_fraction_max 0.998
_diffrn_reflns_limit_h_max 14
_diffrn_reflns_limit_h_min -14
_diffrn_reflns_limit_k_max 15
_diffrn_reflns_limit_k_min -15
_diffrn_reflns_limit_l_max 20
_diffrn_reflns_limit_l_min -20
_diffrn_reflns_number 25629
_diffrn_reflns_point_group_measured_fraction_full 1.000
_diffrn_reflns_point_group_measured_fraction_max 0.998
_diffrn_reflns_theta_full 25.242
_diffrn_reflns_theta_max 26.437
_diffrn_reflns_theta_min 1.303
_diffrn_source 'Micro Focus Rotating Anode'
_diffrn_source_type 'Bruker TXS'
_diffrn_standards_number 0
_exptl_absorpt_coefficient_mu 0.710
_exptl_absorpt_correction_T_max 0.4908
_exptl_absorpt_correction_T_min 0.4572
_exptl_absorpt_correction_type multi-scan
_exptl_absorpt_process_details
'SADABS-2016/2 (Bruker,2016/2) was used for absorption correction. wR2(int) was 0.0646 before and 0.0367 after correction. The Ratio of minimum to maximum transmission is 0.9315. The \l/2 correction factor is Not present.'
_exptl_crystal_density_diffrn 1.372
_exptl_crystal_description plate
_exptl_crystal_F_000 868
_exptl_crystal_recrystallization_method 'Re-crystallisation from solvent: benzene/pentane'
_exptl_crystal_size_max 0.1
_exptl_crystal_size_mid 0.04
_exptl_crystal_size_min 0.04
_refine_diff_density_max 0.384
_refine_diff_density_min -0.268
_refine_diff_density_rms 0.052
_refine_ls_extinction_method none
_refine_ls_goodness_of_fit_ref 1.048
_refine_ls_hydrogen_treatment constr
_refine_ls_matrix_type full
_refine_ls_number_parameters 527
_refine_ls_number_reflns 8307
_refine_ls_number_restraints 0
_refine_ls_restrained_S_all 1.048
_refine_ls_R_factor_all 0.0409
_refine_ls_R_factor_gt 0.0313
_refine_ls_shift/su_max 0.001
_refine_ls_shift/su_mean 0.000
_refine_ls_structure_factor_coef Fsqd
_refine_ls_weighting_details 'w=1/[\s^2^(Fo^2^)+(0.0295P)^2^+0.9555P] where P=(Fo^2^+2Fc^2^)/3'
_refine_ls_weighting_scheme calc
_refine_ls_wR_factor_gt 0.0704
_refine_ls_wR_factor_ref 0.0742
_reflns_Friedel_coverage 0.000
_reflns_number_gt 7093
_reflns_number_total 8307
_reflns_threshold_expression 'I > 2\s(I)'
_cod_data_source_file d0sc02717k2.cif
_cod_data_source_block Tp_MePh_Zn_3a
_cod_depositor_comments
;
The following automatic conversions were performed:

data item '_diffrn_radiation_probe' value 'X-ray' was changed to
'x-ray' in accordance with the
/home/data/users/saulius/crontab/automatic-downloads/rss-feeds/RSC/lib/dictionaries/cif_core.dic
dictionary named 'cif_core.dic' version 2.4.2 last updated on
2011-04-26.

Automatic conversion script
Id: cif_fix_values 7556 2019-12-06 15:28:31Z antanas 
;
_cod_original_cell_volume 2019.04(17)
_cod_database_code 1558342
_shelx_shelxl_version_number 2014/7
_shelx_space_group_comment
;
The symmetry employed for this shelxl refinement is uniquely defined
by the following loop, which should always be used as a source of
symmetry information in preference to the above space-group names.
They are only intended as comments.
;
_shelx_estimated_absorpt_t_max 0.972
_shelx_estimated_absorpt_t_min 0.932
_olex2_refinement_description
;
1. Fixed Uiso
 At 1.2 times of:
  All B(H) groups, All C(H) groups
 At 1.5 times of:
  All C(H,H,H) groups
2.a Ternary CH refined with riding coordinates:
 B1(H1)
2.b Aromatic/amide H refined with riding coordinates:
 C3(H3), C23(H23), C16(H16), C27(H27), C26(H26), C13(H13), C18(H18), C20(H20),
 C35(H35), C10(H10), C17(H17), C28(H28), C36(H36), C38(H38), C30(H30), C29(H29),
  C8(H8), C9(H9), C19(H19), C37(H37), C6(H6), C7(H7), C41(H41), C40(H40),
 C42(H42), C43(H43), C44(H44), C45(H45)
2.c Idealised Me refined as rotating group:
 C1(H1A,H1B,H1C), C21(H21A,H21B,H21C), C11(H11A,H11B,H11C), C31(H31A,H31B,H31C)
;
_olex2_submission_special_instructions 'No special instructions were received'

loop_
_space_group_symop_operation_xyz
'x, y, z'
'-x, -y, -z'

loop_
_atom_site_label
_atom_site_type_symbol
_atom_site_fract_x
_atom_site_fract_y
_atom_site_fract_z
_atom_site_U_iso_or_equiv
_atom_site_adp_type
_atom_site_occupancy
_atom_site_site_symmetry_order
_atom_site_calc_flag
_atom_site_refinement_flags_posn
_atom_site_refinement_flags_adp
_atom_site_refinement_flags_occupancy
_atom_site_disorder_assembly
_atom_site_disorder_group
Zn1 Zn 0.41324(2) 0.36272(2) 0.32853(2) 0.01656(6) Uani 1 1 d . . . . .
S1 S 0.68956(4) 0.05702(4) 0.20565(3) 0.02344(11) Uani 1 1 d . . . . .
O1 O 0.42686(11) 0.44430(11) 0.22914(7) 0.0203(3) Uani 1 1 d . . . . .
O2 O 0.48544(13) 0.57309(11) 0.11507(8) 0.0288(3) Uani 1 1 d . . . . .
N2 N 0.24051(13) 0.50562(13) 0.43072(9) 0.0158(3) Uani 1 1 d . . . . .
N5 N 0.32120(13) 0.22230(13) 0.44495(9) 0.0168(3) Uani 1 1 d . . . . .
N1 N 0.21186(13) 0.44811(13) 0.50089(9) 0.0157(3) Uani 1 1 d . . . . .
N4 N 0.51912(14) 0.32762(13) 0.40871(9) 0.0174(3) Uani 1 1 d . . . . .
N6 N 0.33153(13) 0.24473(13) 0.36280(9) 0.0168(3) Uani 1 1 d . . . . .
N3 N 0.45400(14) 0.31026(13) 0.48848(9) 0.0173(3) Uani 1 1 d . . . . .
N7 N 0.59186(14) 0.20894(13) 0.22051(9) 0.0198(3) Uani 1 1 d . . . . .
N8 N 0.57084(15) 0.44319(13) 0.09541(10) 0.0222(3) Uani 1 1 d . . . . .
C14 C 0.63890(16) 0.31405(15) 0.40809(11) 0.0180(4) Uani 1 1 d . . . . .
C3 C 0.04126(17) 0.63475(16) 0.53035(11) 0.0190(4) Uani 1 1 d . . . . .
H3 H -0.0420 0.7062 0.5583 0.023 Uiso 1 1 calc R . . . .
C34 C 0.71377(16) 0.16883(16) 0.07437(11) 0.0188(4) Uani 1 1 d . . . . .
C15 C 0.73477(17) 0.32881(15) 0.33201(11) 0.0182(4) Uani 1 1 d . . . . .
C22 C 0.31234(17) 0.11654(16) 0.45651(11) 0.0203(4) Uani 1 1 d . . . . .
C4 C 0.13648(16) 0.62091(15) 0.44990(11) 0.0159(3) Uani 1 1 d . . . . .
C33 C 0.61348(16) 0.25575(16) 0.14921(11) 0.0183(4) Uani 1 1 d . . . . .
C2 C 0.09173(16) 0.52499(16) 0.56081(11) 0.0176(4) Uani 1 1 d . . . . .
C39 C 0.76607(17) 0.04944(16) 0.09677(11) 0.0207(4) Uani 1 1 d . . . . .
C23 C 0.31440(17) 0.07071(16) 0.38044(12) 0.0210(4) Uani 1 1 d . . . . .
H23 H 0.3084 -0.0019 0.3693 0.025 Uiso 1 1 calc R . . . .
C16 C 0.87378(17) 0.25618(16) 0.31220(12) 0.0227(4) Uani 1 1 d . . . . .
H16 H 0.9060 0.1983 0.3484 0.027 Uiso 1 1 calc R . . . .
C12 C 0.53268(17) 0.28628(15) 0.53721(11) 0.0195(4) Uani 1 1 d . . . . .
C5 C 0.13100(16) 0.71991(15) 0.39677(11) 0.0167(3) Uani 1 1 d . . . . .
C25 C 0.33069(16) 0.14956(16) 0.23407(11) 0.0190(4) Uani 1 1 d . . . . .
C32 C 0.52976(17) 0.39095(16) 0.15832(11) 0.0182(4) Uani 1 1 d . . . . .
C24 C 0.32713(16) 0.15312(15) 0.32322(11) 0.0176(4) Uani 1 1 d . . . . .
C27 C 0.29623(18) 0.25166(19) 0.11192(12) 0.0255(4) Uani 1 1 d . . . . .
H27 H 0.2741 0.3243 0.0858 0.031 Uiso 1 1 calc R . . . .
C26 C 0.29844(17) 0.25548(17) 0.19462(11) 0.0207(4) Uani 1 1 d . . . . .
H26 H 0.2778 0.3309 0.2247 0.025 Uiso 1 1 calc R . . . .
C13 C 0.65128(17) 0.28713(16) 0.48767(12) 0.0218(4) Uani 1 1 d . . . . .
H13 H 0.7263 0.2724 0.5044 0.026 Uiso 1 1 calc R . . . .
C18 C 0.91963(19) 0.35213(18) 0.18769(12) 0.0262(4) Uani 1 1 d . . . . .
H18 H 0.9824 0.3598 0.1384 0.031 Uiso 1 1 calc R . . . .
C1 C 0.03269(18) 0.48953(17) 0.64389(11) 0.0238(4) Uani 1 1 d . . . . .
H1A H 0.0277 0.4138 0.6330 0.036 Uiso 1 1 calc GR . . . .
H1B H -0.0584 0.5558 0.6747 0.036 Uiso 1 1 calc GR . . . .
H1C H 0.0900 0.4757 0.6785 0.036 Uiso 1 1 calc GR . . . .
C20 C 0.69029(18) 0.41453(17) 0.27883(12) 0.0236(4) Uani 1 1 d . . . . .
H20 H 0.5961 0.4659 0.2919 0.028 Uiso 1 1 calc R . . . .
C35 C 0.76261(17) 0.18527(17) -0.01124(11) 0.0217(4) Uani 1 1 d . . . . .
H35 H 0.7292 0.2651 -0.0276 0.026 Uiso 1 1 calc R . . . .
C10 C 0.22120(19) 0.70209(17) 0.31459(12) 0.0267(4) Uani 1 1 d . . . . .
H10 H 0.2891 0.6211 0.2881 0.032 Uiso 1 1 calc R . . . .
C17 C 0.96533(18) 0.26744(17) 0.24035(12) 0.0255(4) Uani 1 1 d . . . . .
H17 H 1.0597 0.2168 0.2273 0.031 Uiso 1 1 calc R . . . .
C28 C 0.32614(19) 0.1425(2) 0.06729(12) 0.0295(4) Uani 1 1 d . . . . .
H28 H 0.3238 0.1403 0.0109 0.035 Uiso 1 1 calc R . . . .
C36 C 0.85968(18) 0.08360(18) -0.07089(12) 0.0246(4) Uani 1 1 d . . . . .
H36 H 0.8932 0.0938 -0.1289 0.030 Uiso 1 1 calc R . . . .
C21 C 0.3035(2) 0.06550(17) 0.53914(12) 0.0272(4) Uani 1 1 d . . . . .
H21A H 0.3813 0.0539 0.5547 0.041 Uiso 1 1 calc GR . . . .
H21B H 0.3038 -0.0139 0.5327 0.041 Uiso 1 1 calc GR . . . .
H21C H 0.2197 0.1230 0.5842 0.041 Uiso 1 1 calc GR . . . .
C38 C 0.86512(18) -0.05355(17) 0.03565(12) 0.0246(4) Uani 1 1 d . . . . .
H38 H 0.9002 -0.1338 0.0512 0.030 Uiso 1 1 calc R . . . .
C11 C 0.48926(19) 0.26410(18) 0.62780(12) 0.0249(4) Uani 1 1 d . . . . .
H11A H 0.4017 0.3334 0.6606 0.037 Uiso 1 1 calc GR . . . .
H11B H 0.5568 0.2563 0.6530 0.037 Uiso 1 1 calc GR . . . .
H11C H 0.4809 0.1880 0.6292 0.037 Uiso 1 1 calc GR . . . .
C30 C 0.36206(17) 0.03976(17) 0.18771(12) 0.0245(4) Uani 1 1 d . . . . .
H30 H 0.3854 -0.0336 0.2130 0.029 Uiso 1 1 calc R . . . .
C29 C 0.35940(19) 0.03696(19) 0.10511(13) 0.0298(5) Uani 1 1 d . . . . .
H29 H 0.3806 -0.0382 0.0744 0.036 Uiso 1 1 calc R . . . .
C8 C 0.11619(18) 0.91891(17) 0.30665(12) 0.0252(4) Uani 1 1 d . . . . .
H8 H 0.1112 0.9860 0.2761 0.030 Uiso 1 1 calc R . . . .
C9 C 0.21377(19) 0.80054(17) 0.27061(12) 0.0280(4) Uani 1 1 d . . . . .
H9 H 0.2771 0.7860 0.2146 0.034 Uiso 1 1 calc R . . . .
C19 C 0.78219(19) 0.42565(18) 0.20704(13) 0.0275(4) Uani 1 1 d . . . . .
H19 H 0.7506 0.4841 0.1710 0.033 Uiso 1 1 calc R . . . .
C37 C 0.90978(18) -0.03443(17) -0.04768(12) 0.0257(4) Uani 1 1 d . . . . .
H37 H 0.9761 -0.1029 -0.0904 0.031 Uiso 1 1 calc R . . . .
C6 C 0.0327(2) 0.84047(17) 0.43289(13) 0.0296(4) Uani 1 1 d . . . . .
H6 H -0.0304 0.8557 0.4891 0.035 Uiso 1 1 calc R . . . .
C31 C 0.54935(19) 0.62740(18) 0.05234(13) 0.0281(4) Uani 1 1 d . . . . .
H31A H 0.5670 0.5908 -0.0049 0.042 Uiso 1 1 calc GR . . . .
H31B H 0.6351 0.6125 0.0583 0.042 Uiso 1 1 calc GR . . . .
H31C H 0.4900 0.7163 0.0604 0.042 Uiso 1 1 calc GR . . . .
C7 C 0.0254(2) 0.93812(18) 0.38840(14) 0.0355(5) Uani 1 1 d . . . . .
H7 H -0.0427 1.0193 0.4142 0.043 Uiso 1 1 calc R . . . .
C41 C 0.8352(2) -0.25005(19) 0.22007(13) 0.0348(5) Uani 1 1 d . . . . .
H41 H 0.7614 -0.2030 0.2707 0.042 Uiso 1 1 calc R . . . .
C40 C 0.9647(2) -0.2763(2) 0.21386(14) 0.0395(5) Uani 1 1 d . . . . .
H40 H 0.9795 -0.2463 0.2598 0.047 Uiso 1 1 calc R . . . .
C42 C 0.8120(2) -0.2914(2) 0.15356(14) 0.0383(5) Uani 1 1 d . . . . .
H42 H 0.7225 -0.2729 0.1583 0.046 Uiso 1 1 calc R . . . .
C43 C 0.9192(3) -0.3600(2) 0.08006(15) 0.0444(6) Uani 1 1 d . . . . .
H43 H 0.9037 -0.3885 0.0339 0.053 Uiso 1 1 calc R . . . .
B1 B 0.31314(19) 0.31789(18) 0.50908(13) 0.0173(4) Uani 1 1 d . . . . .
H1 H 0.2815 0.3004 0.5687 0.021 Uiso 1 1 calc R . . . .
C44 C 1.0497(2) -0.3871(2) 0.07376(16) 0.0466(6) Uani 1 1 d . . . . .
H44 H 1.1236 -0.4340 0.0231 0.056 Uiso 1 1 calc R . . . .
C45 C 1.0729(2) -0.3461(2) 0.14092(16) 0.0430(6) Uani 1 1 d . . . . .
H45 H 1.1624 -0.3657 0.1369 0.052 Uiso 1 1 calc R . . . .

loop_
_atom_site_aniso_label
_atom_site_aniso_U_11
_atom_site_aniso_U_22
_atom_site_aniso_U_33
_atom_site_aniso_U_23
_atom_site_aniso_U_13
_atom_site_aniso_U_12
Zn1 0.01554(10) 0.01701(11) 0.01708(11) 0.00340(8) -0.00451(8) -0.00834(8)
S1 0.0213(2) 0.0171(2) 0.0255(2) 0.00534(18) -0.00311(19) -0.00704(18)
O1 0.0179(6) 0.0174(6) 0.0183(6) 0.0031(5) -0.0013(5) -0.0055(5)
O2 0.0268(7) 0.0164(7) 0.0294(7) 0.0073(6) 0.0007(6) -0.0058(5)
N2 0.0158(7) 0.0167(7) 0.0152(7) 0.0031(6) -0.0055(6) -0.0076(6)
N5 0.0149(7) 0.0163(7) 0.0174(7) 0.0034(6) -0.0038(6) -0.0071(6)
N1 0.0150(7) 0.0160(7) 0.0147(7) 0.0014(6) -0.0039(6) -0.0070(6)
N4 0.0150(7) 0.0167(7) 0.0191(7) 0.0030(6) -0.0046(6) -0.0071(6)
N6 0.0152(7) 0.0171(7) 0.0159(7) 0.0015(6) -0.0023(6) -0.0079(6)
N3 0.0166(7) 0.0158(7) 0.0183(7) 0.0033(6) -0.0059(6) -0.0068(6)
N7 0.0168(7) 0.0166(7) 0.0226(8) 0.0038(6) -0.0031(6) -0.0075(6)
N8 0.0219(8) 0.0144(7) 0.0236(8) 0.0034(6) -0.0039(6) -0.0054(6)
C14 0.0151(8) 0.0126(8) 0.0253(9) 0.0008(7) -0.0077(7) -0.0051(7)
C3 0.0162(8) 0.0168(9) 0.0190(9) -0.0012(7) -0.0049(7) -0.0042(7)
C34 0.0153(8) 0.0181(9) 0.0235(9) 0.0008(7) -0.0060(7) -0.0087(7)
C15 0.0176(8) 0.0146(8) 0.0239(9) -0.0002(7) -0.0068(7) -0.0087(7)
C22 0.0154(8) 0.0166(9) 0.0243(9) 0.0029(7) -0.0038(7) -0.0056(7)
C4 0.0146(8) 0.0168(8) 0.0171(8) 0.0009(7) -0.0077(7) -0.0065(7)
C33 0.0157(8) 0.0191(9) 0.0212(9) 0.0034(7) -0.0053(7) -0.0097(7)
C2 0.0148(8) 0.0190(9) 0.0169(9) -0.0016(7) -0.0047(7) -0.0065(7)
C39 0.0186(9) 0.0207(9) 0.0243(10) 0.0022(7) -0.0065(7) -0.0110(7)
C23 0.0182(9) 0.0159(9) 0.0269(10) 0.0010(7) -0.0048(7) -0.0083(7)
C16 0.0197(9) 0.0184(9) 0.0293(10) 0.0042(8) -0.0094(8) -0.0077(7)
C12 0.0196(9) 0.0140(8) 0.0238(9) 0.0012(7) -0.0097(7) -0.0054(7)
C5 0.0159(8) 0.0164(8) 0.0198(9) 0.0020(7) -0.0094(7) -0.0070(7)
C25 0.0109(8) 0.0222(9) 0.0209(9) -0.0019(7) -0.0008(7) -0.0081(7)
C32 0.0165(8) 0.0175(9) 0.0189(9) 0.0015(7) -0.0050(7) -0.0073(7)
C24 0.0112(8) 0.0160(8) 0.0213(9) -0.0011(7) -0.0022(7) -0.0051(7)
C27 0.0215(9) 0.0357(11) 0.0222(10) 0.0058(8) -0.0036(8) -0.0186(8)
C26 0.0160(9) 0.0248(10) 0.0203(9) -0.0007(7) -0.0017(7) -0.0117(7)
C13 0.0189(9) 0.0200(9) 0.0290(10) 0.0031(8) -0.0125(8) -0.0082(7)
C18 0.0255(10) 0.0291(11) 0.0265(10) 0.0005(8) -0.0041(8) -0.0181(8)
C1 0.0205(9) 0.0246(10) 0.0189(9) 0.0027(8) -0.0025(7) -0.0073(8)
C20 0.0175(9) 0.0194(9) 0.0360(11) 0.0048(8) -0.0106(8) -0.0095(7)
C35 0.0187(9) 0.0224(9) 0.0228(9) 0.0025(8) -0.0075(7) -0.0083(7)
C10 0.0267(10) 0.0167(9) 0.0245(10) 0.0019(8) -0.0044(8) -0.0030(8)
C17 0.0164(9) 0.0210(10) 0.0353(11) -0.0005(8) -0.0054(8) -0.0077(8)
C28 0.0253(10) 0.0452(13) 0.0188(10) -0.0020(9) -0.0024(8) -0.0203(9)
C36 0.0227(9) 0.0309(10) 0.0190(9) -0.0015(8) -0.0060(8) -0.0121(8)
C21 0.0360(11) 0.0207(10) 0.0278(10) 0.0078(8) -0.0108(9) -0.0159(9)
C38 0.0212(9) 0.0177(9) 0.0332(11) -0.0014(8) -0.0085(8) -0.0080(7)
C11 0.0266(10) 0.0254(10) 0.0254(10) 0.0067(8) -0.0134(8) -0.0113(8)
C30 0.0190(9) 0.0228(10) 0.0269(10) -0.0031(8) -0.0032(8) -0.0088(8)
C29 0.0236(10) 0.0331(11) 0.0289(11) -0.0116(9) -0.0022(8) -0.0141(9)
C8 0.0280(10) 0.0185(9) 0.0279(10) 0.0074(8) -0.0093(8) -0.0102(8)
C9 0.0271(10) 0.0255(10) 0.0219(10) 0.0054(8) -0.0031(8) -0.0080(8)
C19 0.0312(11) 0.0272(10) 0.0340(11) 0.0131(9) -0.0161(9) -0.0190(9)
C37 0.0194(9) 0.0245(10) 0.0282(10) -0.0085(8) -0.0048(8) -0.0080(8)
C6 0.0305(11) 0.0204(10) 0.0245(10) 0.0030(8) -0.0002(8) -0.0070(8)
C31 0.0287(10) 0.0249(10) 0.0323(11) 0.0133(8) -0.0097(9) -0.0147(8)
C7 0.0363(12) 0.0145(9) 0.0352(12) 0.0008(8) -0.0003(9) -0.0027(8)
C41 0.0435(13) 0.0305(11) 0.0291(11) 0.0122(9) -0.0062(10) -0.0206(10)
C40 0.0517(14) 0.0384(13) 0.0357(12) 0.0170(10) -0.0138(11) -0.0284(11)
C42 0.0441(13) 0.0301(12) 0.0419(13) 0.0119(10) -0.0107(11) -0.0213(10)
C43 0.0624(16) 0.0292(12) 0.0410(13) 0.0017(10) -0.0116(12) -0.0251(11)
B1 0.0171(9) 0.0165(10) 0.0158(10) 0.0024(8) -0.0043(8) -0.0068(8)
C44 0.0474(15) 0.0263(12) 0.0431(14) -0.0015(10) 0.0056(11) -0.0122(10)
C45 0.0408(13) 0.0344(13) 0.0515(15) 0.0175(11) -0.0103(11) -0.0199(11)

loop_
_atom_type_symbol
_atom_type_description
_atom_type_scat_dispersion_real
_atom_type_scat_dispersion_imag
_atom_type_scat_source
C C 0.0033 0.0016 'International Tables Vol C Tables 4.2.6.8 and 6.1.1.4'
H H 0.0000 0.0000 'International Tables Vol C Tables 4.2.6.8 and 6.1.1.4'
B B 0.0013 0.0007 'International Tables Vol C Tables 4.2.6.8 and 6.1.1.4'
N N 0.0061 0.0033 'International Tables Vol C Tables 4.2.6.8 and 6.1.1.4'
O O 0.0106 0.0060 'International Tables Vol C Tables 4.2.6.8 and 6.1.1.4'
S S 0.1246 0.1234 'International Tables Vol C Tables 4.2.6.8 and 6.1.1.4'
Zn Zn 0.2839 1.4301 'International Tables Vol C Tables 4.2.6.8 and 6.1.1.4'

loop_
_geom_angle_atom_site_label_1
_geom_angle_atom_site_label_2
_geom_angle_atom_site_label_3
_geom_angle
_geom_angle_site_symmetry_1
_geom_angle_site_symmetry_3
_geom_angle_publ_flag
O1 Zn1 N2 104.23(5) . . ?
O1 Zn1 N4 129.56(5) . . ?
O1 Zn1 N6 129.25(5) . . ?
O1 Zn1 N7 76.27(5) . . ?
N2 Zn1 N7 178.31(5) . . ?
N4 Zn1 N2 87.55(5) . . ?
N4 Zn1 N6 99.08(6) . . ?
N4 Zn1 N7 93.36(5) . . ?
N6 Zn1 N2 89.54(5) . . ?
N6 Zn1 N7 88.92(5) . . ?
N7 S1 C39 93.68(8) . . ?
C32 O1 Zn1 120.97(11) . . ?
C31 O2 N8 106.78(13) . . ?
N1 N2 Zn1 107.08(9) . . ?
C4 N2 Zn1 145.80(12) . . ?
C4 N2 N1 105.65(13) . . ?
N6 N5 B1 119.33(13) . . ?
C22 N5 N6 109.93(14) . . ?
C22 N5 B1 130.63(15) . . ?
N2 N1 B1 122.39(13) . . ?
C2 N1 N2 110.53(13) . . ?
C2 N1 B1 126.88(14) . . ?
N3 N4 Zn1 113.95(10) . . ?
C14 N4 Zn1 138.98(12) . . ?
C14 N4 N3 107.06(14) . . ?
N5 N6 Zn1 111.16(10) . . ?
C24 N6 Zn1 137.00(12) . . ?
C24 N6 N5 107.14(13) . . ?
N4 N3 B1 119.66(13) . . ?
C12 N3 N4 109.76(13) . . ?
C12 N3 B1 130.57(15) . . ?
S1 N7 Zn1 138.63(8) . . ?
C33 N7 Zn1 109.08(11) . . ?
C33 N7 S1 112.01(12) . . ?
C32 N8 O2 109.24(14) . . ?
N4 C14 C15 121.54(15) . . ?
N4 C14 C13 109.32(15) . . ?
C13 C14 C15 129.13(15) . . ?
C4 C3 H3 126.7 . . ?
C2 C3 H3 126.7 . . ?
C2 C3 C4 106.54(15) . . ?
C39 C34 C33 109.55(15) . . ?
C35 C34 C33 131.21(16) . . ?
C35 C34 C39 119.24(16) . . ?
C16 C15 C14 119.94(16) . . ?
C20 C15 C14 121.62(15) . . ?
C20 C15 C16 118.44(17) . . ?
N5 C22 C23 107.56(15) . . ?
N5 C22 C21 122.67(16) . . ?
C23 C22 C21 129.77(16) . . ?
N2 C4 C3 109.72(15) . . ?
N2 C4 C5 124.52(15) . . ?
C3 C4 C5 125.56(15) . . ?
N7 C33 C34 115.53(15) . . ?
N7 C33 C32 114.59(15) . . ?
C34 C33 C32 129.88(16) . . ?
N1 C2 C3 107.53(15) . . ?
N1 C2 C1 123.30(15) . . ?
C3 C2 C1 129.16(16) . . ?
C34 C39 S1 109.22(13) . . ?
C38 C39 S1 129.18(15) . . ?
C38 C39 C34 121.59(17) . . ?
C22 C23 H23 127.0 . . ?
C22 C23 C24 106.07(15) . . ?
C24 C23 H23 127.0 . . ?
C15 C16 H16 119.6 . . ?
C17 C16 C15 120.77(17) . . ?
C17 C16 H16 119.6 . . ?
N3 C12 C13 107.53(15) . . ?
N3 C12 C11 122.58(15) . . ?
C13 C12 C11 129.90(16) . . ?
C10 C5 C4 124.47(15) . . ?
C10 C5 C6 117.42(17) . . ?
C6 C5 C4 118.04(16) . . ?
C26 C25 C24 121.43(16) . . ?
C26 C25 C30 118.23(17) . . ?
C30 C25 C24 120.30(16) . . ?
O1 C32 C33 117.12(15) . . ?
N8 C32 O1 127.31(16) . . ?
N8 C32 C33 115.52(15) . . ?
N6 C24 C23 109.30(15) . . ?
N6 C24 C25 122.16(15) . . ?
C23 C24 C25 128.50(16) . . ?
C26 C27 H27 119.8 . . ?
C28 C27 H27 119.8 . . ?
C28 C27 C26 120.35(19) . . ?
C25 C26 H26 119.7 . . ?
C27 C26 C25 120.66(17) . . ?
C27 C26 H26 119.7 . . ?
C14 C13 H13 126.8 . . ?
C12 C13 C14 106.32(15) . . ?
C12 C13 H13 126.8 . . ?
C17 C18 H18 120.1 . . ?
C17 C18 C19 119.74(18) . . ?
C19 C18 H18 120.1 . . ?
C2 C1 H1A 109.5 . . ?
C2 C1 H1B 109.5 . . ?
C2 C1 H1C 109.5 . . ?
H1A C1 H1B 109.5 . . ?
H1A C1 H1C 109.5 . . ?
H1B C1 H1C 109.5 . . ?
C15 C20 H20 119.7 . . ?
C19 C20 C15 120.62(17) . . ?
C19 C20 H20 119.7 . . ?
C34 C35 H35 120.6 . . ?
C36 C35 C34 118.80(17) . . ?
C36 C35 H35 120.6 . . ?
C5 C10 H10 119.5 . . ?
C9 C10 C5 121.05(17) . . ?
C9 C10 H10 119.5 . . ?
C16 C17 H17 119.9 . . ?
C18 C17 C16 120.12(17) . . ?
C18 C17 H17 119.9 . . ?
C27 C28 H28 120.2 . . ?
C29 C28 C27 119.64(18) . . ?
C29 C28 H28 120.2 . . ?
C35 C36 H36 119.4 . . ?
C35 C36 C37 121.23(18) . . ?
C37 C36 H36 119.4 . . ?
C22 C21 H21A 109.5 . . ?
C22 C21 H21B 109.5 . . ?
C22 C21 H21C 109.5 . . ?
H21A C21 H21B 109.5 . . ?
H21A C21 H21C 109.5 . . ?
H21B C21 H21C 109.5 . . ?
C39 C38 H38 121.1 . . ?
C37 C38 C39 117.70(17) . . ?
C37 C38 H38 121.1 . . ?
C12 C11 H11A 109.5 . . ?
C12 C11 H11B 109.5 . . ?
C12 C11 H11C 109.5 . . ?
H11A C11 H11B 109.5 . . ?
H11A C11 H11C 109.5 . . ?
H11B C11 H11C 109.5 . . ?
C25 C30 H30 119.7 . . ?
C29 C30 C25 120.65(18) . . ?
C29 C30 H30 119.7 . . ?
C28 C29 C30 120.46(18) . . ?
C28 C29 H29 119.8 . . ?
C30 C29 H29 119.8 . . ?
C9 C8 H8 120.7 . . ?
C9 C8 C7 118.56(18) . . ?
C7 C8 H8 120.7 . . ?
C10 C9 H9 119.5 . . ?
C8 C9 C10 121.07(18) . . ?
C8 C9 H9 119.5 . . ?
C18 C19 C20 120.29(18) . . ?
C18 C19 H19 119.9 . . ?
C20 C19 H19 119.9 . . ?
C36 C37 H37 119.3 . . ?
C38 C37 C36 121.44(17) . . ?
C38 C37 H37 119.3 . . ?
C5 C6 H6 119.4 . . ?
C7 C6 C5 121.19(18) . . ?
C7 C6 H6 119.4 . . ?
O2 C31 H31A 109.5 . . ?
O2 C31 H31B 109.5 . . ?
O2 C31 H31C 109.5 . . ?
H31A C31 H31B 109.5 . . ?
H31A C31 H31C 109.5 . . ?
H31B C31 H31C 109.5 . . ?
C8 C7 H7 119.6 . . ?
C6 C7 C8 120.71(18) . . ?
C6 C7 H7 119.6 . . ?
C40 C41 H41 119.7 . . ?
C42 C41 H41 119.7 . . ?
C42 C41 C40 120.6(2) . . ?
C41 C40 H40 120.0 . . ?
C41 C40 C45 120.1(2) . . ?
C45 C40 H40 120.0 . . ?
C41 C42 H42 120.1 . . ?
C41 C42 C43 119.8(2) . . ?
C43 C42 H42 120.1 . . ?
C42 C43 H43 120.1 . . ?
C42 C43 C44 119.7(2) . . ?
C44 C43 H43 120.1 . . ?
N5 B1 H1 109.6 . . ?
N1 B1 N5 108.81(13) . . ?
N1 B1 H1 109.6 . . ?
N3 B1 N5 109.65(13) . . ?
N3 B1 N1 109.62(14) . . ?
N3 B1 H1 109.6 . . ?
C43 C44 H44 119.8 . . ?
C45 C44 C43 120.3(2) . . ?
C45 C44 H44 119.8 . . ?
C40 C45 C44 119.4(2) . . ?
C40 C45 H45 120.3 . . ?
C44 C45 H45 120.3 . . ?

loop_
_geom_bond_atom_site_label_1
_geom_bond_atom_site_label_2
_geom_bond_distance
_geom_bond_site_symmetry_2
_geom_bond_publ_flag
Zn1 O1 1.9200(12) . ?
Zn1 N2 2.1962(14) . ?
Zn1 N4 2.0219(14) . ?
Zn1 N6 2.0514(14) . ?
Zn1 N7 2.3209(14) . ?
S1 N7 1.6666(15) . ?
S1 C39 1.7326(18) . ?
O1 C32 1.303(2) . ?
O2 N8 1.4265(18) . ?
O2 C31 1.423(2) . ?
N2 N1 1.3823(19) . ?
N2 C4 1.350(2) . ?
N5 N6 1.3694(19) . ?
N5 C22 1.352(2) . ?
N5 B1 1.551(2) . ?
N1 C2 1.352(2) . ?
N1 B1 1.545(2) . ?
N4 N3 1.3736(19) . ?
N4 C14 1.341(2) . ?
N6 C24 1.341(2) . ?
N3 C12 1.354(2) . ?
N3 B1 1.542(2) . ?
N7 C33 1.311(2) . ?
N8 C32 1.294(2) . ?
C14 C15 1.475(2) . ?
C14 C13 1.398(2) . ?
C3 H3 0.9500 . ?
C3 C4 1.401(2) . ?
C3 C2 1.370(2) . ?
C34 C33 1.439(2) . ?
C34 C39 1.409(2) . ?
C34 C35 1.406(2) . ?
C15 C16 1.395(2) . ?
C15 C20 1.392(2) . ?
C22 C23 1.385(2) . ?
C22 C21 1.495(2) . ?
C4 C5 1.480(2) . ?
C33 C32 1.483(2) . ?
C2 C1 1.491(2) . ?
C39 C38 1.402(2) . ?
C23 H23 0.9500 . ?
C23 C24 1.401(2) . ?
C16 H16 0.9500 . ?
C16 C17 1.385(3) . ?
C12 C13 1.382(2) . ?
C12 C11 1.494(2) . ?
C5 C10 1.388(2) . ?
C5 C6 1.396(2) . ?
C25 C24 1.474(2) . ?
C25 C26 1.397(3) . ?
C25 C30 1.399(2) . ?
C27 H27 0.9500 . ?
C27 C26 1.389(3) . ?
C27 C28 1.384(3) . ?
C26 H26 0.9500 . ?
C13 H13 0.9500 . ?
C18 H18 0.9500 . ?
C18 C17 1.382(3) . ?
C18 C19 1.382(3) . ?
C1 H1A 0.9800 . ?
C1 H1B 0.9800 . ?
C1 H1C 0.9800 . ?
C20 H20 0.9500 . ?
C20 C19 1.386(3) . ?
C35 H35 0.9500 . ?
C35 C36 1.377(3) . ?
C10 H10 0.9500 . ?
C10 C9 1.385(3) . ?
C17 H17 0.9500 . ?
C28 H28 0.9500 . ?
C28 C29 1.379(3) . ?
C36 H36 0.9500 . ?
C36 C37 1.399(3) . ?
C21 H21A 0.9800 . ?
C21 H21B 0.9800 . ?
C21 H21C 0.9800 . ?
C38 H38 0.9500 . ?
C38 C37 1.376(3) . ?
C11 H11A 0.9800 . ?
C11 H11B 0.9800 . ?
C11 H11C 0.9800 . ?
C30 H30 0.9500 . ?
C30 C29 1.388(3) . ?
C29 H29 0.9500 . ?
C8 H8 0.9500 . ?
C8 C9 1.375(3) . ?
C8 C7 1.383(3) . ?
C9 H9 0.9500 . ?
C19 H19 0.9500 . ?
C37 H37 0.9500 . ?
C6 H6 0.9500 . ?
C6 C7 1.382(3) . ?
C31 H31A 0.9800 . ?
C31 H31B 0.9800 . ?
C31 H31C 0.9800 . ?
C7 H7 0.9500 . ?
C41 H41 0.9500 . ?
C41 C40 1.379(3) . ?
C41 C42 1.377(3) . ?
C40 H40 0.9500 . ?
C40 C45 1.382(3) . ?
C42 H42 0.9500 . ?
C42 C43 1.379(3) . ?
C43 H43 0.9500 . ?
C43 C44 1.389(3) . ?
B1 H1 1.0000 . ?
C44 H44 0.9500 . ?
C44 C45 1.384(3) . ?
C45 H45 0.9500 . ?
